data_4034828
loop_
_publ_author_name
'Shangpliang, O. Risuklang'
'Kshiar, Baskhemlang'
'Wanniang, Kmendashisha'
'Marpna, Ibakyntiew D.'
'Lipon, Tyrchain Mitre'
'Laloo, Badaker M.'
'Myrboh, Bekington'

_publ_section_title
;
 Selenium Dioxide As an Alternative Reagent for the Direct
 \a-Selenoamidation of Aryl Methyl Ketones.
;
_journal_issue 10
_journal_name_full 'The Journal of organic chemistry'
_journal_page_first 5829
_journal_page_last 5835
_journal_paper_doi 10.1021/acs.joc.8b00558
_journal_volume 83
_journal_year 2018
_chemical_formula_moiety 'C12 H12 Br N2 O4'
_chemical_formula_sum 'C12 H12 Br N2 O4'
_chemical_formula_weight 328.14
_space_group_crystal_system monoclinic
_space_group_IT_number 14
_space_group_name_Hall '-P 2ybc'
_space_group_name_H-M_alt 'P 1 21/c 1'
_symmetry_Int_Tables_number 14
_atom_sites_solution_primary direct
_audit_creation_date 2017-04-20
_audit_creation_method
;
Olex2 1.2-ac21
(compiled 2015.09.16 svn.r134, GUI svn.r4998)
;
_cell_angle_alpha 90
_cell_angle_beta 102.442(10)
_cell_angle_gamma 90
_cell_formula_units_Z 4
_cell_length_a 7.3016(7)
_cell_length_b 11.2744(10)
_cell_length_c 16.0710(17)
_cell_measurement_reflns_used 922
_cell_measurement_temperature 293.07(12)
_cell_measurement_theta_max 27.6820
_cell_measurement_theta_min 3.8160
_cell_volume 1291.9(2)
_computing_cell_refinement 'CrysAlisPro 1.171.38.43 (Rigaku OD, 2015)'
_computing_data_collection 'CrysAlisPro 1.171.38.43 (Rigaku OD, 2015)'
_computing_data_reduction 'CrysAlisPro 1.171.38.43 (Rigaku OD, 2015)'
_computing_molecular_graphics 'Olex2 (Dolomanov et al., 2009)'
_computing_publication_material 'Olex2 (Dolomanov et al., 2009)'
_computing_structure_refinement 'olex2.refine (Bourhis et al., 2015)'
_computing_structure_solution 'ShelXT (Sheldrick, 2015)'
_diffrn_ambient_environment air
_diffrn_ambient_temperature 293.07(12)
_diffrn_detector 'CCD plate'
_diffrn_detector_area_resol_mean 8.0640
_diffrn_detector_type Eos
_diffrn_measured_fraction_theta_full 0.8309
_diffrn_measured_fraction_theta_max 0.8293
_diffrn_measurement_details
;
List of Runs (angles in degrees, time in seconds):

  # Type    Start    End  Width  t~exp~   \w     \q     \k     \f   Frames
--------------------------------------------------------------------------
  1  \w    -18.00  17.00   1.00    6.21    --  -17.51 -99.00  60.00   35
  2  \w     35.00  63.00   1.00    6.21    --   19.93 178.00-150.00   28
  3  \w     -6.00  73.00   1.00    6.21    --   19.93  37.00  30.00   79
;
_diffrn_measurement_device 'four-circle diffractometer'
_diffrn_measurement_device_type 'Xcalibur, Eos, Gemini'
_diffrn_measurement_method '\w scans'
_diffrn_orient_matrix_type 'CrysAlisPro convention (1999,Acta A55,543-557)'
_diffrn_orient_matrix_UB_11 -0.0308989000
_diffrn_orient_matrix_UB_12 -0.0014958000
_diffrn_orient_matrix_UB_13 -0.0449620000
_diffrn_orient_matrix_UB_21 0.0920557000
_diffrn_orient_matrix_UB_22 0.0138099000
_diffrn_orient_matrix_UB_23 -0.0046127000
_diffrn_orient_matrix_UB_31 0.0213436000
_diffrn_orient_matrix_UB_32 -0.0613905000
_diffrn_orient_matrix_UB_33 0.0000824000
_diffrn_radiation_monochromator graphite
_diffrn_radiation_probe x-ray
_diffrn_radiation_type 'Mo K\a'
_diffrn_radiation_wavelength 0.71073
_diffrn_reflns_av_R_equivalents 0.0217
_diffrn_reflns_av_unetI/netI 0.0479
_diffrn_reflns_limit_h_max 9
_diffrn_reflns_limit_h_min -8
_diffrn_reflns_limit_k_max 15
_diffrn_reflns_limit_k_min -7
_diffrn_reflns_limit_l_max 20
_diffrn_reflns_limit_l_min -11
_diffrn_reflns_number 3541
_diffrn_reflns_theta_full 26.0000
_diffrn_reflns_theta_max 26.37
_diffrn_reflns_theta_min 3.39
_diffrn_source 'fine-focus sealed X-ray tube'
_diffrn_source_type 'Enhance (Mo) X-ray Source'
_exptl_absorpt_coefficient_mu 3.193
_exptl_absorpt_correction_T_max 1.00000
_exptl_absorpt_correction_T_min 0.50146
_exptl_absorpt_correction_type multi-scan
_exptl_absorpt_process_details
;
CrysAlisPro 1.171.38.43 (Rigaku Oxford Diffraction, 2015)
Empirical absorption correction using spherical harmonics,
 implemented in SCALE3 ABSPACK scaling algorithm.
;
_exptl_crystal_colour yellow
_exptl_crystal_colour_primary yellow
_exptl_crystal_density_diffrn 1.6870
_exptl_crystal_description needle
_exptl_crystal_F_000 659.2321
_exptl_crystal_size_max 0.63
_exptl_crystal_size_mid 0.25
_exptl_crystal_size_min 0.23
_refine_diff_density_max 0.5117
_refine_diff_density_min -0.6318
_refine_diff_density_rms 0.1404
_refine_ls_d_res_high 0.8000
_refine_ls_d_res_low 6.0034
_refine_ls_goodness_of_fit_ref 1.0607
_refine_ls_hydrogen_treatment constr
_refine_ls_matrix_type full
_refine_ls_number_constraints 20
_refine_ls_number_parameters 171
_refine_ls_number_reflns 2186
_refine_ls_number_restraints 0
_refine_ls_restrained_S_all 1.0607
_refine_ls_R_factor_all 0.0566
_refine_ls_R_factor_gt 0.0380
_refine_ls_shift/su_max 0.0973
_refine_ls_shift/su_mean 0.0189
_refine_ls_structure_factor_coef Fsqd
_refine_ls_weighting_details 'w=1/[\s^2^(Fo^2^)+(0.0502P)^2^] where P=(Fo^2^+2Fc^2^)/3'
_refine_ls_weighting_scheme calc
_refine_ls_wR_factor_gt 0.0894
_refine_ls_wR_factor_ref 0.0990
_reflns_Friedel_coverage 0.0
_reflns_limit_h_max 8
_reflns_limit_h_min -9
_reflns_limit_k_max 14
_reflns_limit_k_min 0
_reflns_limit_l_max 19
_reflns_limit_l_min 0
_reflns_number_gt 1711
_reflns_number_total 2186
_reflns_threshold_expression I>=2u(I)
_cod_data_source_file jo8b00558_si_004.cif
_cod_data_source_block R-204
_cod_database_code 4034828
_chemical_oxdiff_formula C12H14N2O4
_reflns_odcompleteness_completeness 82.27
_reflns_odcompleteness_iscentric 1
_reflns_odcompleteness_theta 26.32
_olex2_refinement_description
;
1. Fixed Uiso
 At 1.2 times of:
  All C(H) groups, All C(H,H) groups
2.a Secondary CH2 refined with riding coordinates:
 C15(H15a,H15b), C19(H19a,H19b), C18(H18a,H18b), C16(H16a,H16b)
2.b Aromatic/amide H refined with riding coordinates:
 C2(H2), C4(H4), C6(H6), C5(H5)
;
_olex2_date_sample_data_collection 2017-04-20
_olex2_submission_special_instructions 'No special instructions were received'
_oxdiff_exptl_absorpt_empirical_details
;
Empirical correction (ABSPACK) includes:
- Absorption correction using spherical harmonics
- Frame scaling
;
_oxdiff_exptl_absorpt_empirical_full_max 1.563
_oxdiff_exptl_absorpt_empirical_full_min 0.769

loop_
_space_group_symop_id
_space_group_symop_operation_xyz
1 x,y,z
2 -x,y+1/2,-z+1/2
3 -x,-y,-z
4 x,-y-1/2,z-1/2

loop_
_atom_site_label
_atom_site_type_symbol
_atom_site_fract_x
_atom_site_fract_y
_atom_site_fract_z
_atom_site_U_iso_or_equiv
_atom_site_adp_type
_atom_site_occupancy
_atom_site_refinement_flags_posn
Br9 Br 0.26510(6) 0.29205(3) 0.30885(3) 0.04399(18) Uani 1.000000 .
O17 O -0.0094(4) 0.6223(2) 0.08491(16) 0.0401(7) Uani 1.000000 .
O10 O 0.6447(3) 0.3664(2) 0.22089(16) 0.0424(7) Uani 1.000000 .
N14 N 0.2367(4) 0.4482(2) 0.16989(17) 0.0252(7) Uani 1.000000 .
O13 O 0.5284(4) 0.8363(2) 0.48680(19) 0.0534(8) Uani 1.000000 .
O12 O 0.2960(4) 0.7198(3) 0.4433(2) 0.0632(10) Uani 1.000000 .
N11 N 0.4601(5) 0.7454(3) 0.4529(2) 0.0393(8) Uani 1.000000 .
C1 C 0.6212(4) 0.5034(3) 0.3293(2) 0.0261(8) Uani 1.000000 .
C2 C 0.5047(5) 0.5794(3) 0.3606(2) 0.0295(8) Uani 1.000000 .
H2 H 0.3752(5) 0.5748(3) 0.3416(2) 0.0355(10) Uiso 1.000000 R
C8 C 0.3374(5) 0.3971(3) 0.2375(2) 0.0243(8) Uani 1.000000 .
C3 C 0.5838(5) 0.6628(3) 0.4210(2) 0.0303(8) Uani 1.000000 .
C7 C 0.5460(5) 0.4201(3) 0.2589(2) 0.0286(8) Uani 1.000000 .
C15 C 0.0381(4) 0.4211(3) 0.1371(2) 0.0320(9) Uani 1.000000 .
H15a H 0.0210(4) 0.3866(3) 0.0807(2) 0.0384(10) Uiso 1.000000 R
H15b H -0.0040(4) 0.3640(3) 0.1741(2) 0.0384(10) Uiso 1.000000 R
C4 C 0.7735(5) 0.6710(3) 0.4517(2) 0.0380(10) Uani 1.000000 .
H4 H 0.8239(5) 0.7279(3) 0.4921(2) 0.0456(12) Uiso 1.000000 R
C19 C 0.3050(5) 0.5434(3) 0.1228(2) 0.0342(9) Uani 1.000000 .
H19a H 0.4330(5) 0.5636(3) 0.1500(2) 0.0410(11) Uiso 1.000000 R
H19b H 0.3033(5) 0.5177(3) 0.0650(2) 0.0410(11) Uiso 1.000000 R
C18 C 0.1794(6) 0.6506(3) 0.1213(3) 0.0409(10) Uani 1.000000 .
H18a H 0.2210(6) 0.7136(3) 0.0887(3) 0.0491(12) Uiso 1.000000 R
H18b H 0.1887(6) 0.6791(3) 0.1790(3) 0.0491(12) Uiso 1.000000 R
C6 C 0.8129(5) 0.5104(3) 0.3590(2) 0.0342(9) Uani 1.000000 .
H6 H 0.8918(5) 0.4598(3) 0.3372(2) 0.0410(11) Uiso 1.000000 R
C16 C -0.0753(5) 0.5323(3) 0.1331(2) 0.0364(9) Uani 1.000000 .
H16a H -0.0697(5) 0.5610(3) 0.1905(2) 0.0437(11) Uiso 1.000000 R
H16b H -0.2053(5) 0.5147(3) 0.1075(2) 0.0437(11) Uiso 1.000000 R
C5 C 0.8877(5) 0.5923(3) 0.4208(2) 0.0419(10) Uani 1.000000 .
H5 H 1.0167(5) 0.5946(3) 0.4420(2) 0.0502(12) Uiso 1.000000 R

loop_
_atom_site_aniso_label
_atom_site_aniso_U_11
_atom_site_aniso_U_22
_atom_site_aniso_U_33
_atom_site_aniso_U_12
_atom_site_aniso_U_13
_atom_site_aniso_U_23
Br9 0.0481(3) 0.0409(2) 0.0412(3) -0.00965(19) 0.0056(2) 0.01439(18)
O17 0.0424(14) 0.0411(14) 0.0362(15) 0.0126(13) 0.0069(13) 0.0110(12)
O10 0.0334(14) 0.0492(16) 0.0458(17) 0.0069(14) 0.0111(14) -0.0106(14)
N14 0.0239(14) 0.0239(13) 0.0271(15) -0.0011(12) 0.0040(12) 0.0027(12)
O13 0.073(2) 0.0360(14) 0.0515(18) -0.0101(15) 0.0152(16) -0.0178(14)
O12 0.0442(17) 0.067(2) 0.086(3) -0.0092(16) 0.0295(17) -0.0339(18)
N11 0.046(2) 0.0435(18) 0.0306(18) -0.0078(18) 0.0131(17) -0.0063(15)
C1 0.0247(17) 0.0274(16) 0.0255(19) -0.0013(15) 0.0034(16) 0.0036(15)
C2 0.0239(16) 0.0350(18) 0.0285(19) -0.0043(16) 0.0028(15) 0.0009(16)
C8 0.0311(17) 0.0196(15) 0.0225(17) -0.0003(15) 0.0067(15) -0.0021(13)
C3 0.0334(19) 0.0320(18) 0.0280(19) -0.0075(17) 0.0119(17) -0.0017(15)
C7 0.0302(18) 0.0259(17) 0.029(2) 0.0033(16) 0.0049(17) 0.0058(15)
C15 0.0259(17) 0.0318(18) 0.035(2) -0.0007(16) -0.0003(16) -0.0002(16)
C4 0.041(2) 0.0359(19) 0.033(2) -0.0178(19) -0.0009(19) 0.0008(17)
C19 0.0328(19) 0.0376(19) 0.033(2) -0.0003(17) 0.0086(17) 0.0109(17)
C18 0.054(2) 0.0305(19) 0.040(2) 0.004(2) 0.012(2) 0.0103(17)
C6 0.0247(17) 0.039(2) 0.038(2) 0.0005(17) 0.0056(17) 0.0027(17)
C16 0.0328(19) 0.041(2) 0.036(2) 0.0073(18) 0.0084(17) 0.0031(17)
C5 0.0236(17) 0.052(2) 0.045(2) -0.0099(19) -0.0046(18) 0.006(2)

loop_
_atom_type_symbol
_atom_type_scat_dispersion_real
_atom_type_scat_dispersion_imag
_atom_type_scat_Cromer_Mann_a1
_atom_type_scat_Cromer_Mann_a2
_atom_type_scat_Cromer_Mann_a3
_atom_type_scat_Cromer_Mann_a4
_atom_type_scat_Cromer_Mann_b1
_atom_type_scat_Cromer_Mann_b2
_atom_type_scat_Cromer_Mann_b3
_atom_type_scat_Cromer_Mann_b4
_atom_type_scat_Cromer_Mann_c
_atom_type_scat_source
_atom_type_scat_dispersion_source
H 0.00000 0.00000 0.49300 0.32291 0.14019 0.04081 10.51090 26.12570 3.14236 57.79970 0.0030380000826 'International Tables Volume C Table 6.1.1.4 (pp. 500-502)' 'Henke, Gullikson and Davis, At. Data and Nucl. Data Tables, 1993, 54, 2'
C 0.00347 0.00161 2.31000 1.02000 1.58860 0.86500 20.84390 10.20750 0.56870 51.65120 0.215599998832 'International Tables Volume C Table 6.1.1.4 (pp. 500-502)' 'Henke, Gullikson and Davis, At. Data and Nucl. Data Tables, 1993, 54, 2'
Br -0.28346 2.55990 17.17890 5.23580 5.63770 3.98510 2.17230 16.57960 0.26090 41.43280 2.95569992065 'International Tables Volume C Table 6.1.1.4 (pp. 500-502)' 'Henke, Gullikson and Davis, At. Data and Nucl. Data Tables, 1993, 54, 2'
O 0.01158 0.00611 3.04850 2.28680 1.54630 0.86700 13.27710 5.70110 0.32390 32.90890 0.250800013542 'International Tables Volume C Table 6.1.1.4 (pp. 500-502)' 'Henke, Gullikson and Davis, At. Data and Nucl. Data Tables, 1993, 54, 2'
N 0.00653 0.00323 12.21260 3.13220 2.01250 1.16630 0.00570 9.89330 28.99750 0.58260 -11.5290002823 'International Tables Volume C Table 6.1.1.4 (pp. 500-502)' 'Henke, Gullikson and Davis, At. Data and Nucl. Data Tables, 1993, 54, 2'

loop_
_geom_angle_atom_site_label_1
_geom_angle_atom_site_label_2
_geom_angle_atom_site_label_3
_geom_angle
C16 O17 C18 110.5(3)
C15 N14 C8 122.9(3)
C19 N14 C8 124.1(3)
C19 N14 C15 112.9(2)
O12 N11 O13 123.9(4)
C3 N11 O13 117.9(3)
C3 N11 O12 118.2(3)
C7 C1 C2 121.1(3)
C6 C1 C2 119.9(3)
C6 C1 C7 118.8(3)
H2 C2 C1 120.61(18)
C3 C2 C1 118.8(3)
C3 C2 H2 120.6(2)
N14 C8 Br9 128.9(3)
C7 C8 Br9 112.8(2)
C7 C8 N14 118.2(3)
C2 C3 N11 118.8(3)
C4 C3 N11 118.9(3)
C4 C3 C2 122.3(4)
C1 C7 O10 122.9(3)
C8 C7 O10 118.8(3)
C8 C7 C1 118.2(3)
H15a C15 N14 109.73(19)
H15b C15 N14 109.73(18)
H15b C15 H15a 108.2
C16 C15 N14 109.7(3)
C16 C15 H15a 109.7(2)
C16 C15 H15b 109.7(2)
H4 C4 C3 121.0(2)
C5 C4 C3 118.0(3)
C5 C4 H4 121.0(2)
H19a C19 N14 109.95(16)
H19b C19 N14 109.95(18)
H19b C19 H19a 108.3
C18 C19 N14 108.7(3)
C18 C19 H19a 109.9(2)
C18 C19 H19b 109.9(2)
C19 C18 O17 111.1(3)
H18a C18 O17 109.42(18)
H18a C18 C19 109.4(2)
H18b C18 O17 109.4(2)
H18b C18 C19 109.4(2)
H18b C18 H18a 108.0
H6 C6 C1 120.0(2)
C5 C6 C1 120.1(4)
C5 C6 H6 120.0(2)
C15 C16 O17 111.9(3)
H16a C16 O17 109.24(19)
H16a C16 C15 109.2(2)
H16b C16 O17 109.24(17)
H16b C16 C15 109.24(19)
H16b C16 H16a 107.9
C6 C5 C4 120.9(3)
H5 C5 C4 119.6(2)
H5 C5 C6 119.6(2)

loop_
_geom_bond_atom_site_label_1
_geom_bond_atom_site_label_2
_geom_bond_distance
Br9 C8 1.805(3)
O17 C18 1.413(5)
O17 C16 1.422(4)
O10 C7 1.204(4)
N14 C8 1.307(4)
N14 C15 1.464(4)
N14 C19 1.462(4)
O13 N11 1.216(4)
O12 N11 1.210(4)
N11 C3 1.464(5)
C1 C2 1.377(5)
C1 C7 1.482(5)
C1 C6 1.381(4)
C2 H2 0.9300
C2 C3 1.385(5)
C8 C7 1.510(5)
C3 C4 1.370(5)
C15 H15a 0.9700
C15 H15b 0.9700
C15 C16 1.495(5)
C4 H4 0.9300
C4 C5 1.381(6)
C19 H19a 0.9700
C19 H19b 0.9700
C19 C18 1.514(5)
C18 H18a 0.9700
C18 H18b 0.9700
C6 H6 0.9300
C6 C5 1.381(5)
C16 H16a 0.9700
C16 H16b 0.9700
C5 H5 0.9300
